data_7150277
loop_
_publ_author_name
'M\"uller, Petra U'
'Weber, Edwin'
'Rheinwald, Gerd'
'Seichter, Wilhelm'

_publ_section_title
;
 Oligofunctional amphiphiles featuring geometric core group
 preorganization: synthesis and study of Langmuir and Langmuir-Blodgett
 films.
;
_journal_issue 20
_journal_name_full 'Organic &amp; biomolecular chemistry'
_journal_page_first 3757
_journal_page_last 3766
_journal_paper_doi 10.1039/b509917j
_journal_volume 3
_journal_year 2005
_chemical_formula_sum 'C11 H10 O3'
_chemical_formula_weight 190.19
_chemical_name_systematic
;
?
;
_space_group_IT_number 14
_symmetry_cell_setting monoclinic
_symmetry_space_group_name_Hall '-P 2yab'
_symmetry_space_group_name_H-M 'P 1 21/a 1'
_atom_sites_solution_hydrogens geom
_atom_sites_solution_primary direct
_atom_sites_solution_secondary difmap
_audit_creation_method SHELXL-97
_cell_angle_alpha 90.00(2)
_cell_angle_beta 100.47(4)
_cell_angle_gamma 90.00(3)
_cell_formula_units_Z 4
_cell_length_a 8.720(5)
_cell_length_b 12.944(9)
_cell_length_c 8.918(5)
_cell_measurement_reflns_used 25
_cell_measurement_temperature 293(2)
_cell_measurement_theta_max 24.69
_cell_measurement_theta_min 13.13
_cell_volume 989.8(11)
_computing_cell_refinement 'CAD4 software'
_computing_data_collection 'CAD4 software'
_computing_data_reduction Helena
_computing_molecular_graphics PLATON
_computing_publication_material PLATON
_computing_structure_refinement 'SHELXL-97 (Sheldrick, 1997)'
_computing_structure_solution 'SHELXS-97 (Sheldrick, 1990)'
_diffrn_ambient_temperature 293(2)
_diffrn_measured_fraction_theta_full 0.950
_diffrn_measured_fraction_theta_max 0.950
_diffrn_measurement_device_type 'CAD4 (Enraf Nonius)'
_diffrn_measurement_method 'omega-2theta scans'
_diffrn_radiation_monochromator graphite
_diffrn_radiation_source 'fine-focus sealed tube'
_diffrn_radiation_type CuK\a
_diffrn_radiation_wavelength 1.54180
_diffrn_reflns_av_R_equivalents 0.0878
_diffrn_reflns_av_sigmaI/netI 0.0281
_diffrn_reflns_limit_h_max 10
_diffrn_reflns_limit_h_min 0
_diffrn_reflns_limit_k_max 15
_diffrn_reflns_limit_k_min 0
_diffrn_reflns_limit_l_max 10
_diffrn_reflns_limit_l_min -10
_diffrn_reflns_number 1800
_diffrn_reflns_theta_full 65.01
_diffrn_reflns_theta_max 65.01
_diffrn_reflns_theta_min 5.04
_diffrn_standards_interval_count 250
_diffrn_standards_interval_time 3600
_diffrn_standards_number 2
_exptl_absorpt_coefficient_mu 0.771
_exptl_absorpt_correction_T_max 0.8611
_exptl_absorpt_correction_T_min 0.8017
_exptl_crystal_colour colourless
_exptl_crystal_density_diffrn 1.276
_exptl_crystal_density_method 'not measured'
_exptl_crystal_F_000 400
_exptl_crystal_size_max 0.30
_exptl_crystal_size_mid 0.20
_exptl_crystal_size_min 0.20
_refine_diff_density_max 0.289
_refine_diff_density_min -0.250
_refine_diff_density_rms 0.078
_refine_ls_extinction_method none
_refine_ls_goodness_of_fit_ref 1.005
_refine_ls_hydrogen_treatment constr
_refine_ls_matrix_type full
_refine_ls_number_parameters 132
_refine_ls_number_reflns 1681
_refine_ls_number_restraints 1
_refine_ls_restrained_S_all 1.004
_refine_ls_R_factor_all 0.0814
_refine_ls_R_factor_gt 0.0606
_refine_ls_shift/su_max 0.000
_refine_ls_shift/su_mean 0.000
_refine_ls_structure_factor_coef Fsqd
_refine_ls_weighting_details 'w=1/[\s^2^(Fo^2^)+(0.1145P)^2^+0.1021P] where P=(Fo^2^+2Fc^2^)/3'
_refine_ls_weighting_scheme calc
_refine_ls_wR_factor_gt 0.1554
_refine_ls_wR_factor_ref 0.1744
_reflns_number_gt 1271
_reflns_number_total 1681
_reflns_threshold_expression >2sigma(I)
_cod_data_source_file b509917j.txt
_cod_data_source_block pemu5e
_cod_depositor_comments
;
The following automatic conversions were performed:

'_refine_ls_weighting_scheme' value 'calc
w=1/[\s^2^(Fo^2^)+(0.1145P)^2^+0.1021P] where P=(Fo^2^+2Fc^2^)/3' was
changed to 'calc'. New tag '_refine_ls_weighting_details' was
created. The value of the new tag was set to
'w=1/[\s^2^(Fo^2^)+(0.1145P)^2^+0.1021P] where P=(Fo^2^+2Fc^2^)/3'.

Automatic conversion script
Id: cif_fix_values 3143 2015-03-26 13:38:13Z robertas 
;
_cod_original_sg_symbol_H-M P2(1)/a
_cod_database_code 7150277

loop_
_symmetry_equiv_pos_as_xyz
'x, y, z'
'-x+1/2, y+1/2, -z'
'-x, -y, -z'
'x-1/2, -y-1/2, z'

loop_
_atom_site_label
_atom_site_type_symbol
_atom_site_fract_x
_atom_site_fract_y
_atom_site_fract_z
_atom_site_U_iso_or_equiv
_atom_site_adp_type
_atom_site_occupancy
_atom_site_calc_flag
_atom_site_refinement_flags
_atom_site_disorder_assembly
_atom_site_disorder_group
O1 O 0.5131(2) 0.36373(12) 0.7412(2) 0.0756(6) Uani 1 d . . .
H1 H 0.4504 0.3977 0.6812 0.113 Uiso 1 calc R . .
O2 O 0.1862(2) -0.01306(12) 0.4517(2) 0.0670(6) Uani 1 d . . .
O3 O 0.13420(18) 0.15206(12) 0.38720(18) 0.0619(5) Uani 1 d . . .
C1 C 0.4840(2) 0.26129(17) 0.7161(2) 0.0536(6) Uani 1 d . . .
C2 C 0.3649(3) 0.22543(16) 0.6049(2) 0.0513(6) Uani 1 d . . .
H2 H 0.3002 0.2714 0.5429 0.062 Uiso 1 calc R . .
C3 C 0.3431(2) 0.11920(16) 0.5869(2) 0.0489(6) Uani 1 d . . .
C4 C 0.4369(3) 0.05023(18) 0.6782(3) 0.0535(6) Uani 1 d . . .
H4 H 0.4209 -0.0204 0.6646 0.064 Uiso 1 calc R . .
C5 C 0.5565(3) 0.08687(18) 0.7913(3) 0.0527(6) Uani 1 d . . .
C6 C 0.5797(3) 0.19303(18) 0.8072(3) 0.0565(6) Uani 1 d . . .
H6 H 0.6608 0.2181 0.8805 0.068 Uiso 1 calc R . .
C7 C 0.2138(3) 0.07822(17) 0.4694(2) 0.0517(6) Uani 1 d . . .
C8 C 0.0051(3) 0.1221(2) 0.2688(3) 0.0651(7) Uani 1 d . . .
H8A H -0.0752 0.0880 0.3130 0.078 Uiso 1 calc R . .
H8B H 0.0404 0.0750 0.1976 0.078 Uiso 1 calc R . .
C9 C -0.0566(3) 0.2181(2) 0.1898(3) 0.0898(10) Uani 1 d . . .
H9A H -0.1427 0.2015 0.1100 0.135 Uiso 1 calc R . .
H9B H 0.0240 0.2510 0.1468 0.135 Uiso 1 calc R . .
H9C H -0.0912 0.2639 0.2614 0.135 Uiso 1 calc R . .
C10 C 0.6551(3) 0.01760(19) 0.8943(3) 0.0616(7) Uani 1 d . . .
C11 C 0.7356(4) -0.0329(2) 0.9826(4) 0.0784(9) Uani 1 d D . .
H11 H 0.804(3) -0.069(3) 1.056(3) 0.121(12) Uiso 1 d D . .

loop_
_atom_site_aniso_label
_atom_site_aniso_U_11
_atom_site_aniso_U_22
_atom_site_aniso_U_33
_atom_site_aniso_U_23
_atom_site_aniso_U_13
_atom_site_aniso_U_12
O1 0.0790(12) 0.0403(10) 0.0887(13) -0.0028(8) -0.0345(10) 0.0007(8)
O2 0.0706(11) 0.0452(10) 0.0737(12) -0.0019(8) -0.0175(9) -0.0052(8)
O3 0.0637(10) 0.0489(9) 0.0619(10) 0.0032(7) -0.0186(8) -0.0017(8)
C1 0.0553(14) 0.0411(12) 0.0583(13) -0.0022(10) -0.0064(11) 0.0006(10)
C2 0.0529(13) 0.0435(12) 0.0515(12) 0.0020(10) -0.0064(10) 0.0032(10)
C3 0.0515(12) 0.0445(12) 0.0468(12) 0.0008(9) -0.0015(10) 0.0008(9)
C4 0.0567(14) 0.0440(12) 0.0556(14) 0.0019(10) -0.0009(11) 0.0019(10)
C5 0.0530(13) 0.0494(13) 0.0520(13) 0.0041(10) -0.0002(10) 0.0051(10)
C6 0.0548(13) 0.0515(13) 0.0547(14) -0.0011(10) -0.0124(11) 0.0012(11)
C7 0.0531(13) 0.0454(12) 0.0528(13) 0.0024(10) -0.0007(11) -0.0005(10)
C8 0.0608(15) 0.0649(16) 0.0591(14) 0.0007(12) -0.0168(12) -0.0036(12)
C9 0.091(2) 0.082(2) 0.0805(19) 0.0107(15) -0.0275(17) 0.0070(16)
C10 0.0647(15) 0.0526(14) 0.0602(15) 0.0029(11) -0.0083(12) 0.0012(11)
C11 0.0824(19) 0.0606(17) 0.0793(19) 0.0072(14) -0.0197(16) 0.0105(14)

loop_
_atom_type_symbol
_atom_type_description
_atom_type_scat_dispersion_real
_atom_type_scat_dispersion_imag
_atom_type_scat_source
C C 0.0181 0.0091 'International Tables Vol C Tables 4.2.6.8 and 6.1.1.4'
H H 0.0000 0.0000 'International Tables Vol C Tables 4.2.6.8 and 6.1.1.4'
O O 0.0492 0.0322 'International Tables Vol C Tables 4.2.6.8 and 6.1.1.4'

loop_
_geom_angle_atom_site_label_1
_geom_angle_atom_site_label_2
_geom_angle_atom_site_label_3
_geom_angle
_geom_angle_site_symmetry_1
_geom_angle_site_symmetry_3
_geom_angle_publ_flag
C1 O1 H1 109.5 . . ?
C7 O3 C8 118.08(19) . . ?
O1 C1 C6 117.0(2) . . ?
O1 C1 C2 122.7(2) . . ?
C6 C1 C2 120.4(2) . . ?
C1 C2 C3 118.95(19) . . ?
C1 C2 H2 120.5 . . ?
C3 C2 H2 120.5 . . ?
C4 C3 C2 121.3(2) . . ?
C4 C3 C7 118.6(2) . . ?
C2 C3 C7 120.14(19) . . ?
C3 C4 C5 119.6(2) . . ?
C3 C4 H4 120.2 . . ?
C5 C4 H4 120.2 . . ?
C6 C5 C4 119.0(2) . . ?
C6 C5 C10 119.2(2) . . ?
C4 C5 C10 121.8(2) . . ?
C1 C6 C5 120.8(2) . . ?
C1 C6 H6 119.6 . . ?
C5 C6 H6 119.6 . . ?
O2 C7 O3 124.1(2) . . ?
O2 C7 C3 123.1(2) . . ?
O3 C7 C3 112.74(19) . . ?
O3 C8 C9 106.8(2) . . ?
O3 C8 H8A 110.4 . . ?
C9 C8 H8A 110.4 . . ?
O3 C8 H8B 110.4 . . ?
C9 C8 H8B 110.4 . . ?
H8A C8 H8B 108.6 . . ?
C8 C9 H9A 109.5 . . ?
C8 C9 H9B 109.5 . . ?
H9A C9 H9B 109.5 . . ?
C8 C9 H9C 109.5 . . ?
H9A C9 H9C 109.5 . . ?
H9B C9 H9C 109.5 . . ?
C11 C10 C5 175.9(3) . . ?
C10 C11 H11 176(2) . . ?

loop_
_geom_bond_atom_site_label_1
_geom_bond_atom_site_label_2
_geom_bond_distance
_geom_bond_site_symmetry_2
_geom_bond_publ_flag
O1 C1 1.361(3) . ?
O1 H1 0.8200 . ?
O2 C7 1.210(3) . ?
O3 C7 1.322(3) . ?
O3 C8 1.450(3) . ?
C1 C6 1.375(3) . ?
C1 C2 1.379(3) . ?
C2 C3 1.393(3) . ?
C2 H2 0.9300 . ?
C3 C4 1.374(3) . ?
C3 C7 1.490(3) . ?
C4 C5 1.396(3) . ?
C4 H4 0.9300 . ?
C5 C6 1.392(4) . ?
C5 C10 1.449(3) . ?
C6 H6 0.9300 . ?
C8 C9 1.480(4) . ?
C8 H8A 0.9700 . ?
C8 H8B 0.9700 . ?
C9 H9A 0.9600 . ?
C9 H9B 0.9600 . ?
C9 H9C 0.9600 . ?
C10 C11 1.157(4) . ?
C11 H11 0.929(18) . ?

loop_
_geom_hbond_atom_site_label_D
_geom_hbond_atom_site_label_H
_geom_hbond_atom_site_label_A
_geom_hbond_distance_DH
_geom_hbond_distance_HA
_geom_hbond_distance_DA
_geom_hbond_angle_DHA
_geom_hbond_site_symmetry_A
C11 H11 O1 0.929(18) 2.35(2) 3.271(4) 172(3) 2_647
O1 H1 O2 0.82 1.91 2.727(3) 175.2 2_556

loop_
_cod_related_entry_id
_cod_related_entry_database
_cod_related_entry_code
1 ChemSpider 9688689
